data_7123927
loop_
_publ_author_name
'Maeda, Chihiro'
'Tanaka, Yumi'
'Shirakawa, Takuma'
'Ema, Tadashi'

_publ_section_title
;
 Synthesis and electronic properties of \p-expanded carbazole-based
 porphyrins
;
_journal_name_full 'Chemical Communications'
_journal_paper_doi 10.1039/C9CC05079E
_journal_year 2019
_chemical_formula_moiety 'C63 H50 N2 S2, 0.307(C H Cl3), 0.346(C2 H3 N)'
_chemical_formula_sum 'C64 H51.34 Cl0.93 N2.34 S2'
_chemical_formula_weight 950.45
_space_group_crystal_system triclinic
_space_group_IT_number 2
_space_group_name_Hall '-P 1'
_space_group_name_H-M_alt 'P -1'
_symmetry_space_group_name_Hall '-P 1'
_symmetry_space_group_name_H-M 'P -1'
_atom_sites_solution_hydrogens geom
_audit_creation_method SHELXL-2014/7
_audit_update_record
;
2019-06-12 deposited with the CCDC.    2019-07-31 downloaded from the CCDC.
;
_cell_angle_alpha 62.96(2)
_cell_angle_beta 78.65(3)
_cell_angle_gamma 81.27(3)
_cell_formula_units_Z 2
_cell_length_a 8.527(2)
_cell_length_b 18.127(4)
_cell_length_c 18.859(2)
_cell_measurement_reflns_used 764
_cell_measurement_temperature 93(2)
_cell_measurement_theta_max 71.8
_cell_measurement_theta_min 30.9
_cell_volume 2539.1(10)
_computing_structure_refinement 'SHELXL-2014/7 (Sheldrick, 2014)'
_diffrn_ambient_temperature 93(2)
_diffrn_detector_area_resol_mean 5.8140
_diffrn_measured_fraction_theta_full 0.958
_diffrn_measured_fraction_theta_max 0.958
_diffrn_measurement_device_type 'Rigaku XtaLAB P200'
_diffrn_measurement_method \w
_diffrn_radiation_type CuK\a
_diffrn_radiation_wavelength 1.54187
_diffrn_reflns_av_R_equivalents 0.0656
_diffrn_reflns_av_unetI/netI 0.0644
_diffrn_reflns_Laue_measured_fraction_full 0.958
_diffrn_reflns_Laue_measured_fraction_max 0.958
_diffrn_reflns_limit_h_max 10
_diffrn_reflns_limit_h_min -10
_diffrn_reflns_limit_k_max 20
_diffrn_reflns_limit_k_min -21
_diffrn_reflns_limit_l_max 22
_diffrn_reflns_limit_l_min -22
_diffrn_reflns_number 32682
_diffrn_reflns_point_group_measured_fraction_full 0.958
_diffrn_reflns_point_group_measured_fraction_max 0.958
_diffrn_reflns_theta_full 65.987
_diffrn_reflns_theta_max 65.987
_diffrn_reflns_theta_min 4.801
_exptl_absorpt_coefficient_mu 1.730
_exptl_absorpt_correction_type multi-scan
_exptl_absorpt_process_details 'REQAB (Rigaku, 1998)'
_exptl_crystal_colour yellow
_exptl_crystal_density_diffrn 1.243
_exptl_crystal_description prism
_exptl_crystal_F_000 999
_exptl_crystal_size_max 0.250
_exptl_crystal_size_mid 0.060
_exptl_crystal_size_min 0.020
_exptl_transmission_factor_max 0.966
_exptl_transmission_factor_min 0.883
_refine_diff_density_max 1.154
_refine_diff_density_min -0.288
_refine_diff_density_rms 0.064
_refine_ls_extinction_method none
_refine_ls_goodness_of_fit_ref 1.091
_refine_ls_hydrogen_treatment constr
_refine_ls_matrix_type full
_refine_ls_number_parameters 677
_refine_ls_number_reflns 8479
_refine_ls_number_restraints 81
_refine_ls_restrained_S_all 1.098
_refine_ls_R_factor_all 0.1081
_refine_ls_R_factor_gt 0.0625
_refine_ls_shift/su_max 0.000
_refine_ls_shift/su_mean 0.000
_refine_ls_structure_factor_coef Fsqd
_refine_ls_weighting_details 'w=1/[\s^2^(Fo^2^)+(0.1000P)^2^+0.9811P] where P=(Fo^2^+2Fc^2^)/3'
_refine_ls_weighting_scheme calc
_refine_ls_wR_factor_gt 0.1655
_refine_ls_wR_factor_ref 0.1892
_reflns_Friedel_coverage 0.000
_reflns_number_gt 5580
_reflns_number_total 8479
_reflns_threshold_expression 'I > 2\s(I)'
_cod_data_source_file c9cc05079e2.cif
_cod_data_source_block 90516cm
_cod_database_code 7123927
_shelx_shelxl_version_number 2014/7
_shelx_space_group_comment
;
The symmetry employed for this shelxl refinement is uniquely defined
by the following loop, which should always be used as a source of
symmetry information in preference to the above space-group names.
They are only intended as comments.
;
_shelx_estimated_absorpt_t_min 0.672
_shelx_estimated_absorpt_t_max 0.966

loop_
_space_group_symop_operation_xyz
'x, y, z'
'-x, -y, -z'

loop_
_atom_site_label
_atom_site_type_symbol
_atom_site_fract_x
_atom_site_fract_y
_atom_site_fract_z
_atom_site_U_iso_or_equiv
_atom_site_adp_type
_atom_site_occupancy
_atom_site_site_symmetry_order
_atom_site_calc_flag
_atom_site_refinement_flags_posn
_atom_site_refinement_flags_adp
_atom_site_refinement_flags_occupancy
_atom_site_disorder_assembly
_atom_site_disorder_group
C1 C 0.1266(4) 0.0831(2) 0.0018(2) 0.0302(8) Uani 1 1 d . . . . .
C2 C 0.0151(4) 0.1504(2) -0.0055(2) 0.0320(9) Uani 1 1 d . . . . .
C3 C -0.0747(4) 0.1532(2) 0.0660(2) 0.0322(8) Uani 1 1 d . . . . .
C4 C -0.2011(4) 0.2139(2) 0.0664(2) 0.0346(9) Uani 1 1 d . . . . .
H1 H -0.2299 0.2564 0.0170 0.042 Uiso 1 1 calc R U . . .
C5 C -0.2819(4) 0.2116(2) 0.1380(2) 0.0399(10) Uani 1 1 d . . . . .
H2 H -0.3653 0.2530 0.1373 0.048 Uiso 1 1 calc R U . . .
C6 C -0.2442(4) 0.1496(2) 0.2116(2) 0.0412(10) Uani 1 1 d . . . . .
H3 H -0.3020 0.1487 0.2605 0.049 Uiso 1 1 calc R U . . .
C7 C -0.1240(4) 0.0905(2) 0.2131(2) 0.0389(9) Uani 1 1 d . . . . .
H4 H -0.0976 0.0490 0.2635 0.047 Uiso 1 1 calc R U . . .
C8 C -0.0373(4) 0.0894(2) 0.1413(2) 0.0344(9) Uani 1 1 d . . . . .
C9 C 0.0774(4) 0.0233(2) 0.1440(2) 0.0351(9) Uani 1 1 d . . . . .
H5 H 0.0985 -0.0187 0.1952 0.042 Uiso 1 1 calc R U . . .
C10 C 0.1605(4) 0.0166(2) 0.0763(2) 0.0305(8) Uani 1 1 d . . . . .
C11 C 0.2764(4) -0.0539(2) 0.0819(2) 0.0313(8) Uani 1 1 d . . . . .
C12 C 0.3545(4) -0.1095(2) 0.1443(2) 0.0331(9) Uani 1 1 d . . . . .
H6 H 0.3391 -0.1084 0.1951 0.040 Uiso 1 1 calc R U . . .
C13 C 0.4606(4) -0.1689(2) 0.1264(2) 0.0331(8) Uani 1 1 d . . . . .
H7 H 0.5224 -0.2113 0.1641 0.040 Uiso 1 1 calc R U . . .
C14 C 0.4657(4) -0.1596(2) 0.0498(2) 0.0301(8) Uani 1 1 d . . . . .
C15 C 0.5596(4) -0.2074(2) 0.0076(2) 0.0300(8) Uani 1 1 d . . . . .
C16 C 0.6079(4) -0.2910(2) 0.0492(2) 0.0358(9) Uani 1 1 d . . . . .
H8 H 0.5860 -0.3162 0.1063 0.043 Uiso 1 1 calc R U . . .
C17 C 0.6880(4) -0.3404(2) 0.0106(2) 0.0339(9) Uani 1 1 d . . . . .
C18 C 0.7219(4) -0.3040(2) -0.0729(2) 0.0350(9) Uani 1 1 d . . . . .
H9 H 0.7751 -0.3362 -0.0997 0.042 Uiso 1 1 calc R U . . .
C19 C 0.6777(4) -0.2200(2) -0.1174(2) 0.0315(8) Uani 1 1 d . . . . .
C20 C 0.5982(4) -0.1733(2) -0.0762(2) 0.0278(8) Uani 1 1 d . . . . .
S1 S 0.33144(10) -0.07850(5) 0.00148(5) 0.0320(3) Uani 1 1 d . . . . .
N1 N 0.5607(3) -0.09389(17) -0.13204(16) 0.0297(7) Uani 1 1 d . . . . .
H10 H 0.5118 -0.0534 -0.1206 0.036 Uiso 1 1 calc R U . . .
C21 C 0.6119(4) -0.0874(2) -0.20897(19) 0.0271(8) Uani 1 1 d . . . . .
C22 C 0.6868(4) -0.1644(2) -0.2027(2) 0.0299(8) Uani 1 1 d . . . . .
C23 C 0.7485(4) -0.1731(2) -0.2730(2) 0.0325(9) Uani 1 1 d . . . . .
H11 H 0.7995 -0.2246 -0.2700 0.039 Uiso 1 1 calc R U . . .
C24 C 0.7345(4) -0.1056(2) -0.3476(2) 0.0301(8) Uani 1 1 d . . . . .
C25 C 0.6559(4) -0.0304(2) -0.3514(2) 0.0302(8) Uani 1 1 d . . . . .
H12 H 0.6464 0.0147 -0.4028 0.036 Uiso 1 1 calc R U . . .
C26 C 0.5909(4) -0.0189(2) -0.2827(2) 0.0292(8) Uani 1 1 d . . . . .
C27 C 0.5018(4) 0.0592(2) -0.2873(2) 0.0284(8) Uani 1 1 d . . . . .
C28 C 0.5293(4) 0.1401(2) -0.3398(2) 0.0315(8) Uani 1 1 d . . . . .
H13 H 0.6133 0.1554 -0.3841 0.038 Uiso 1 1 calc R U . . .
C29 C 0.4208(4) 0.1989(2) -0.3220(2) 0.0334(9) Uani 1 1 d . . . . .
H14 H 0.4254 0.2573 -0.3529 0.040 Uiso 1 1 calc R U . . .
C30 C 0.3081(4) 0.1632(2) -0.25534(19) 0.0293(8) Uani 1 1 d . . . . .
S2 S 0.33384(10) 0.05604(5) -0.21738(5) 0.0311(2) Uani 1 1 d . . . . .
C31 C 0.1826(4) 0.2035(2) -0.2155(2) 0.0302(8) Uani 1 1 d . . . . .
C32 C 0.1117(4) 0.2816(2) -0.2584(2) 0.0348(9) Uani 1 1 d . . . . .
H15 H 0.1404 0.3087 -0.3151 0.042 Uiso 1 1 calc R U . . .
C33 C -0.0026(4) 0.3223(2) -0.2200(2) 0.0349(9) Uani 1 1 d . . . . .
C34 C -0.0498(4) 0.2827(2) -0.1376(2) 0.0354(9) Uani 1 1 d . . . . .
H16 H -0.1308 0.3089 -0.1125 0.043 Uiso 1 1 calc R U . . .
C35 C 0.0202(4) 0.2049(2) -0.0912(2) 0.0310(8) Uani 1 1 d . . . . .
C36 C 0.1366(4) 0.1663(2) -0.1311(2) 0.0305(8) Uani 1 1 d . . . . .
N2 N 0.1952(3) 0.09295(18) -0.07480(16) 0.0322(7) Uani 1 1 d . . . . .
H17 H 0.2658 0.0573 -0.0855 0.039 Uiso 1 1 calc R U . . .
C37 C 0.7314(4) -0.4297(2) 0.0622(2) 0.0342(9) Uani 1 1 d . . . . .
C38 C 0.8913(4) -0.4562(2) 0.0749(2) 0.0365(9) Uani 1 1 d . . . . .
C39 C 0.9267(5) -0.5369(2) 0.1299(2) 0.0405(10) Uani 1 1 d . . . . .
H18 H 1.0348 -0.5542 0.1390 0.049 Uiso 1 1 calc R U . . .
C40 C 0.8106(5) -0.5934(2) 0.1722(2) 0.0421(10) Uani 1 1 d . . . . .
C41 C 0.6539(5) -0.5676(2) 0.1571(2) 0.0440(10) Uani 1 1 d . . . . .
H19 H 0.5732 -0.6060 0.1845 0.053 Uiso 1 1 calc R U . . .
C42 C 0.6114(4) -0.4865(2) 0.1026(2) 0.0402(9) Uani 1 1 d . . . . .
C43 C 1.0223(4) -0.3978(2) 0.0311(2) 0.0448(10) Uani 1 1 d . . . . .
H24 H 1.1134 -0.4175 0.0613 0.067 Uiso 1 1 calc R U . . .
H25 H 0.9823 -0.3422 0.0259 0.067 Uiso 1 1 calc R U . . .
H26 H 1.0569 -0.3956 -0.0225 0.067 Uiso 1 1 calc R U . . .
C44 C 0.8531(5) -0.6805(2) 0.2329(3) 0.0580(12) Uani 1 1 d . . . . .
H27 H 0.7549 -0.7066 0.2659 0.087 Uiso 1 1 calc R U . . .
H28 H 0.9225 -0.6783 0.2675 0.087 Uiso 1 1 calc R U . . .
H29 H 0.9096 -0.7130 0.2046 0.087 Uiso 1 1 calc R U . . .
C45 C 0.4389(4) -0.4623(3) 0.0891(2) 0.0506(11) Uani 1 1 d . . . . .
H30 H 0.3860 -0.5118 0.1006 0.076 Uiso 1 1 calc R U . . .
H31 H 0.4345 -0.4219 0.0330 0.076 Uiso 1 1 calc R U . . .
H32 H 0.3840 -0.4376 0.1248 0.076 Uiso 1 1 calc R U . . .
C46 C 0.8040(4) -0.1142(2) -0.42361(19) 0.0283(8) Uani 1 1 d . . . . .
C47 C 0.7032(4) -0.1220(2) -0.4695(2) 0.0317(8) Uani 1 1 d . . . . .
C48 C 0.7705(4) -0.1309(2) -0.5396(2) 0.0341(9) Uani 1 1 d . . . . .
H20 H 0.7019 -0.1344 -0.5719 0.041 Uiso 1 1 calc R U . . .
C49 C 0.9356(4) -0.1348(2) -0.5629(2) 0.0354(9) Uani 1 1 d . . . . .
C50 C 1.0318(4) -0.1271(2) -0.5162(2) 0.0369(9) Uani 1 1 d . . . . .
H21 H 1.1448 -0.1298 -0.5316 0.044 Uiso 1 1 calc R U . . .
C51 C 0.9704(4) -0.1157(2) -0.4473(2) 0.0332(9) Uani 1 1 d . . . . .
C52 C 0.5236(4) -0.1242(2) -0.4436(2) 0.0400(9) Uani 1 1 d . . . . .
H33 H 0.5010 -0.1668 -0.3881 0.060 Uiso 1 1 calc R U . . .
H34 H 0.4751 -0.1373 -0.4791 0.060 Uiso 1 1 calc R U . . .
H35 H 0.4786 -0.0699 -0.4468 0.060 Uiso 1 1 calc R U . . .
C53 C 1.0059(5) -0.1498(3) -0.6360(2) 0.0516(11) Uani 1 1 d . . . . .
H36 H 1.1075 -0.1234 -0.6603 0.077 Uiso 1 1 calc R U . . .
H37 H 0.9306 -0.1261 -0.6753 0.077 Uiso 1 1 calc R U . . .
H38 H 1.0250 -0.2097 -0.6196 0.077 Uiso 1 1 calc R U . . .
C54 C 1.0831(4) -0.1044(2) -0.4013(2) 0.0412(9) Uani 1 1 d . . . . .
H39 H 1.1935 -0.1192 -0.4200 0.062 Uiso 1 1 calc R U . . .
H40 H 1.0559 -0.1404 -0.3438 0.062 Uiso 1 1 calc R U . . .
H41 H 1.0733 -0.0463 -0.4103 0.062 Uiso 1 1 calc R U . . .
C55 C -0.0634(5) 0.4098(2) -0.2664(2) 0.0411(10) Uani 1 1 d . . . . .
C56 C -0.2189(5) 0.4292(3) -0.2845(2) 0.0462(10) Uani 1 1 d . . . . .
C57 C -0.2741(6) 0.5130(3) -0.3223(3) 0.0592(12) Uani 1 1 d . . . . .
H22 H -0.3816 0.5265 -0.3330 0.071 Uiso 1 1 calc R U . . .
C58 C -0.1768(6) 0.5763(3) -0.3442(3) 0.0633(13) Uani 1 1 d . . . . .
C59 C -0.0218(6) 0.5560(3) -0.3282(3) 0.0639(13) Uani 1 1 d . . . . .
H23 H 0.0468 0.5993 -0.3443 0.077 Uiso 1 1 calc R U . . .
C60 C 0.0382(5) 0.4741(3) -0.2891(3) 0.0503(11) Uani 1 1 d . . . . .
C61 C -0.3262(5) 0.3609(3) -0.2624(3) 0.0627(13) Uani 1 1 d . . . . .
H42 H -0.2735 0.3234 -0.2858 0.094 Uiso 1 1 calc R U . . .
H43 H -0.4278 0.3851 -0.2834 0.094 Uiso 1 1 calc R U . . .
H44 H -0.3473 0.3298 -0.2037 0.094 Uiso 1 1 calc R U . . .
C62 C -0.2387(7) 0.6665(3) -0.3844(3) 0.0966(19) Uani 1 1 d . . . . .
H45 H -0.1546 0.7022 -0.3929 0.145 Uiso 1 1 calc R U . . .
H46 H -0.3327 0.6769 -0.3499 0.145 Uiso 1 1 calc R U . . .
H47 H -0.2689 0.6787 -0.4364 0.145 Uiso 1 1 calc R U . . .
C63 C 0.2094(5) 0.4548(3) -0.2719(3) 0.0657(13) Uani 1 1 d . . . . .
H48 H 0.2742 0.4332 -0.3084 0.099 Uiso 1 1 calc R U . . .
H49 H 0.2120 0.4130 -0.2161 0.099 Uiso 1 1 calc R U . . .
H50 H 0.2531 0.5055 -0.2801 0.099 Uiso 1 1 calc R U . . .
C64 C 0.6408(14) 0.3900(8) 0.4778(7) 0.060(3) Uani 0.307(2) 1 d D U P A -1
H51 H 0.6915 0.4407 0.4342 0.072 Uiso 0.307(2) 1 calc R U P A -1
Cl1 Cl 0.6245(5) 0.3262(2) 0.4345(3) 0.0771(14) Uani 0.307(2) 1 d D U P A -1
Cl2 Cl 0.7650(5) 0.3449(3) 0.5501(2) 0.0821(15) Uani 0.307(2) 1 d D U P A -1
Cl3 Cl 0.4484(6) 0.4235(3) 0.5140(3) 0.0928(17) Uani 0.307(2) 1 d D U P A -1
C65 C -0.0183(18) 0.4745(9) 0.5102(11) 0.084(4) Uani 0.3463(12) 1 d D U P A -2
H52 H 0.0851 0.4944 0.5064 0.126 Uiso 0.3463(12) 1 calc R U P A -2
H53 H -0.0580 0.4397 0.5667 0.126 Uiso 0.3463(12) 1 calc R U P A -2
H54 H -0.0048 0.4417 0.4797 0.126 Uiso 0.3463(12) 1 calc R U P A -2
C66 C -0.1381(18) 0.5482(9) 0.4758(9) 0.084(4) Uani 0.3463(12) 1 d D U P A -2
N3 N -0.2707(14) 0.5656(7) 0.4634(6) 0.074(3) Uani 0.3463(12) 1 d D U P A -2

loop_
_atom_site_aniso_label
_atom_site_aniso_U_11
_atom_site_aniso_U_22
_atom_site_aniso_U_33
_atom_site_aniso_U_23
_atom_site_aniso_U_13
_atom_site_aniso_U_12
C1 0.0325(19) 0.031(2) 0.028(2) -0.0146(19) 0.0010(16) -0.0063(16)
C2 0.0312(19) 0.032(2) 0.038(2) -0.021(2) -0.0015(16) -0.0030(16)
C3 0.035(2) 0.034(2) 0.031(2) -0.0182(19) 0.0029(16) -0.0104(17)
C4 0.036(2) 0.035(2) 0.034(2) -0.0191(19) 0.0017(16) -0.0048(17)
C5 0.034(2) 0.044(3) 0.049(3) -0.030(2) 0.0027(18) -0.0028(18)
C6 0.047(2) 0.045(3) 0.037(2) -0.025(2) 0.0057(19) -0.012(2)
C7 0.048(2) 0.040(3) 0.033(2) -0.022(2) 0.0057(18) -0.0112(19)
C8 0.038(2) 0.034(2) 0.034(2) -0.019(2) 0.0040(17) -0.0095(17)
C9 0.043(2) 0.032(2) 0.030(2) -0.0147(19) 0.0021(17) -0.0112(18)
C10 0.036(2) 0.028(2) 0.028(2) -0.0138(19) 0.0012(16) -0.0082(16)
C11 0.0350(19) 0.029(2) 0.028(2) -0.0117(18) 0.0019(16) -0.0077(16)
C12 0.044(2) 0.032(2) 0.022(2) -0.0102(18) -0.0010(16) -0.0086(17)
C13 0.035(2) 0.030(2) 0.029(2) -0.0077(18) -0.0044(16) -0.0044(16)
C14 0.0351(19) 0.025(2) 0.026(2) -0.0067(17) -0.0039(15) -0.0040(16)
C15 0.0297(19) 0.029(2) 0.028(2) -0.0101(18) -0.0032(15) 0.0003(16)
C16 0.037(2) 0.035(2) 0.031(2) -0.0110(19) -0.0058(17) 0.0003(17)
C17 0.035(2) 0.029(2) 0.033(2) -0.0110(19) -0.0061(16) 0.0040(16)
C18 0.037(2) 0.033(2) 0.035(2) -0.017(2) -0.0032(17) 0.0042(17)
C19 0.0296(19) 0.029(2) 0.032(2) -0.0120(19) -0.0037(16) 0.0039(16)
C20 0.0312(19) 0.023(2) 0.022(2) -0.0049(17) -0.0044(15) 0.0004(15)
S1 0.0366(5) 0.0318(6) 0.0273(5) -0.0145(5) -0.0033(4) 0.0021(4)
N1 0.0360(16) 0.0249(18) 0.0242(16) -0.0094(15) -0.0013(13) 0.0013(13)
C21 0.0266(18) 0.028(2) 0.025(2) -0.0115(18) 0.0009(15) -0.0027(15)
C22 0.0308(18) 0.030(2) 0.024(2) -0.0095(18) -0.0018(15) 0.0018(16)
C23 0.0301(19) 0.030(2) 0.034(2) -0.013(2) -0.0016(16) 0.0036(16)
C24 0.0268(18) 0.031(2) 0.030(2) -0.0133(19) -0.0011(15) -0.0010(16)
C25 0.0328(19) 0.025(2) 0.027(2) -0.0084(18) 0.0005(15) -0.0021(16)
C26 0.0300(18) 0.026(2) 0.030(2) -0.0116(18) -0.0033(15) 0.0000(15)
C27 0.0319(19) 0.029(2) 0.025(2) -0.0134(18) -0.0048(15) 0.0019(16)
C28 0.036(2) 0.030(2) 0.024(2) -0.0098(19) -0.0017(16) 0.0003(17)
C29 0.045(2) 0.024(2) 0.026(2) -0.0086(18) -0.0037(17) 0.0014(17)
C30 0.036(2) 0.025(2) 0.023(2) -0.0082(17) -0.0037(16) -0.0009(16)
S2 0.0330(5) 0.0274(6) 0.0300(5) -0.0128(5) 0.0003(4) 0.0002(4)
C31 0.0342(19) 0.029(2) 0.027(2) -0.0145(18) 0.0002(16) -0.0016(16)
C32 0.042(2) 0.027(2) 0.030(2) -0.0095(18) -0.0014(17) 0.0006(17)
C33 0.041(2) 0.027(2) 0.032(2) -0.0121(19) -0.0029(17) 0.0014(17)
C34 0.038(2) 0.031(2) 0.039(2) -0.020(2) -0.0038(18) 0.0044(17)
C35 0.0328(19) 0.031(2) 0.032(2) -0.0178(19) 0.0021(16) -0.0025(16)
C36 0.0308(19) 0.025(2) 0.034(2) -0.0117(19) -0.0021(16) -0.0018(16)
N2 0.0369(16) 0.0285(19) 0.0284(17) -0.0137(15) 0.0004(13) 0.0031(14)
C37 0.041(2) 0.030(2) 0.029(2) -0.0121(19) -0.0055(17) 0.0032(18)
C38 0.039(2) 0.034(2) 0.040(2) -0.021(2) -0.0068(18) 0.0051(18)
C39 0.045(2) 0.032(3) 0.046(2) -0.020(2) -0.0105(19) 0.0049(19)
C40 0.057(3) 0.030(2) 0.042(2) -0.016(2) -0.017(2) 0.006(2)
C41 0.046(2) 0.036(3) 0.046(3) -0.014(2) -0.0055(19) -0.0074(19)
C42 0.042(2) 0.035(3) 0.039(2) -0.013(2) -0.0081(18) 0.0007(19)
C43 0.040(2) 0.044(3) 0.055(3) -0.027(2) -0.0040(19) -0.0020(19)
C44 0.075(3) 0.035(3) 0.065(3) -0.018(2) -0.029(2) 0.007(2)
C45 0.041(2) 0.048(3) 0.055(3) -0.014(2) -0.011(2) -0.004(2)
C46 0.0326(19) 0.022(2) 0.0248(19) -0.0081(17) -0.0010(15) 0.0021(15)
C47 0.035(2) 0.023(2) 0.032(2) -0.0095(18) -0.0030(16) 0.0024(16)
C48 0.042(2) 0.028(2) 0.030(2) -0.0105(18) -0.0090(17) 0.0014(17)
C49 0.040(2) 0.031(2) 0.030(2) -0.0114(19) 0.0008(17) 0.0013(17)
C50 0.032(2) 0.037(2) 0.035(2) -0.015(2) 0.0036(17) 0.0008(17)
C51 0.036(2) 0.027(2) 0.030(2) -0.0091(18) -0.0006(16) 0.0016(16)
C52 0.038(2) 0.042(3) 0.041(2) -0.020(2) -0.0044(17) -0.0002(18)
C53 0.059(3) 0.059(3) 0.033(2) -0.021(2) 0.0011(19) 0.001(2)
C54 0.034(2) 0.049(3) 0.040(2) -0.021(2) -0.0028(17) -0.0002(18)
C55 0.052(2) 0.028(2) 0.037(2) -0.014(2) 0.0036(19) 0.0009(19)
C56 0.042(2) 0.041(3) 0.044(3) -0.012(2) -0.0036(19) 0.004(2)
C57 0.061(3) 0.041(3) 0.062(3) -0.015(3) -0.011(2) 0.013(2)
C58 0.083(4) 0.033(3) 0.061(3) -0.012(3) -0.014(3) 0.010(3)
C59 0.082(4) 0.036(3) 0.067(3) -0.019(3) -0.003(3) -0.008(3)
C60 0.060(3) 0.038(3) 0.055(3) -0.025(2) -0.003(2) -0.002(2)
C61 0.048(3) 0.053(3) 0.073(3) -0.016(3) -0.010(2) 0.000(2)
C62 0.131(5) 0.034(3) 0.102(4) -0.012(3) -0.029(4) 0.017(3)
C63 0.063(3) 0.060(3) 0.086(4) -0.042(3) -0.008(3) -0.008(2)
C64 0.068(6) 0.061(6) 0.048(6) -0.019(5) 0.000(5) -0.019(5)
Cl1 0.082(3) 0.055(3) 0.086(3) -0.021(2) -0.012(2) -0.015(2)
Cl2 0.094(3) 0.069(3) 0.065(3) -0.009(2) -0.023(2) -0.007(2)
Cl3 0.104(4) 0.065(3) 0.079(3) -0.011(3) -0.011(3) 0.009(3)
C65 0.073(6) 0.114(8) 0.059(6) -0.040(6) -0.005(5) 0.012(6)
C66 0.095(5) 0.088(5) 0.065(5) -0.037(4) 0.001(4) -0.005(4)
N3 0.092(6) 0.093(6) 0.039(5) -0.038(4) 0.014(5) -0.016(5)

loop_
_atom_type_symbol
_atom_type_description
_atom_type_scat_dispersion_real
_atom_type_scat_dispersion_imag
_atom_type_scat_source
C C 0.0181 0.0091 'International Tables Vol C Tables 4.2.6.8 and 6.1.1.4'
H H 0.0000 0.0000 'International Tables Vol C Tables 4.2.6.8 and 6.1.1.4'
N N 0.0311 0.0180 'International Tables Vol C Tables 4.2.6.8 and 6.1.1.4'
S S 0.3331 0.5567 'International Tables Vol C Tables 4.2.6.8 and 6.1.1.4'
Cl Cl 0.3639 0.7018 'International Tables Vol C Tables 4.2.6.8 and 6.1.1.4'

loop_
_geom_angle_atom_site_label_1
_geom_angle_atom_site_label_2
_geom_angle_atom_site_label_3
_geom_angle
N2 C1 C2 108.4(3)
N2 C1 C10 127.0(3)
C2 C1 C10 124.6(3)
C1 C2 C3 118.9(3)
C1 C2 C35 107.0(3)
C3 C2 C35 134.1(3)
C4 C3 C8 118.2(3)
C4 C3 C2 124.2(3)
C8 C3 C2 117.5(3)
C5 C4 C3 120.3(3)
C5 C4 H1 119.8
C3 C4 H1 119.8
C4 C5 C6 121.4(3)
C4 C5 H2 119.3
C6 C5 H2 119.3
C7 C6 C5 119.6(3)
C7 C6 H3 120.2
C5 C6 H3 120.2
C6 C7 C8 121.6(4)
C6 C7 H4 119.2
C8 C7 H4 119.2
C9 C8 C7 120.7(3)
C9 C8 C3 120.3(3)
C7 C8 C3 118.8(3)
C10 C9 C8 123.5(3)
C10 C9 H5 118.2
C8 C9 H5 118.2
C9 C10 C1 115.0(3)
C9 C10 C11 121.8(3)
C1 C10 C11 123.2(3)
C12 C11 C10 130.4(3)
C12 C11 S1 109.1(2)
C10 C11 S1 120.5(3)
C11 C12 C13 113.9(3)
C11 C12 H6 123.0
C13 C12 H6 123.0
C14 C13 C12 113.8(3)
C14 C13 H7 123.1
C12 C13 H7 123.1
C13 C14 C15 130.9(3)
C13 C14 S1 109.2(2)
C15 C14 S1 119.9(2)
C16 C15 C20 115.8(3)
C16 C15 C14 121.6(3)
C20 C15 C14 122.5(3)
C15 C16 C17 123.3(3)
C15 C16 H8 118.4
C17 C16 H8 118.4
C18 C17 C16 118.9(3)
C18 C17 C37 123.1(3)
C16 C17 C37 118.0(3)
C17 C18 C19 120.1(3)
C17 C18 H9 120.0
C19 C18 H9 120.0
C18 C19 C20 119.0(3)
C18 C19 C22 134.6(3)
C20 C19 C22 106.4(3)
N1 C20 C15 128.3(3)
N1 C20 C19 108.7(3)
C15 C20 C19 123.0(3)
C14 S1 C11 93.88(16)
C20 N1 C21 109.6(3)
C20 N1 H10 125.2
C21 N1 H10 125.2
N1 C21 C26 128.2(3)
N1 C21 C22 108.5(3)
C26 C21 C22 123.3(3)
C23 C22 C21 119.0(3)
C23 C22 C19 134.1(3)
C21 C22 C19 106.9(3)
C24 C23 C22 119.5(3)
C24 C23 H11 120.3
C22 C23 H11 120.3
C23 C24 C25 119.9(3)
C23 C24 C46 119.7(3)
C25 C24 C46 120.5(3)
C26 C25 C24 122.7(3)
C26 C25 H12 118.7
C24 C25 H12 118.7
C25 C26 C21 115.6(3)
C25 C26 C27 122.2(3)
C21 C26 C27 122.1(3)
C28 C27 C26 130.6(3)
C28 C27 S2 109.7(2)
C26 C27 S2 119.8(3)
C27 C28 C29 113.9(3)
C27 C28 H13 123.1
C29 C28 H13 123.1
C30 C29 C28 113.4(3)
C30 C29 H14 123.3
C28 C29 H14 123.3
C29 C30 C31 129.2(3)
C29 C30 S2 109.8(2)
C31 C30 S2 121.0(3)
C30 S2 C27 93.18(17)
C32 C31 C36 116.8(3)
C32 C31 C30 121.6(3)
C36 C31 C30 121.5(3)
C31 C32 C33 121.9(3)
C31 C32 H15 119.1
C33 C32 H15 119.1
C34 C33 C32 119.9(3)
C34 C33 C55 119.5(3)
C32 C33 C55 120.5(3)
C33 C34 C35 120.7(3)
C33 C34 H16 119.7
C35 C34 H16 119.7
C34 C35 C36 118.1(3)
C34 C35 C2 135.9(3)
C36 C35 C2 105.8(3)
N2 C36 C31 128.6(3)
N2 C36 C35 108.8(3)
C31 C36 C35 122.6(3)
C36 N2 C1 109.8(3)
C36 N2 H17 125.1
C1 N2 H17 125.1
C38 C37 C42 119.6(3)
C38 C37 C17 119.8(3)
C42 C37 C17 120.4(3)
C39 C38 C37 119.1(4)
C39 C38 C43 120.1(3)
C37 C38 C43 120.8(3)
C38 C39 C40 122.5(3)
C38 C39 H18 118.7
C40 C39 H18 118.7
C39 C40 C41 118.0(4)
C39 C40 C44 121.1(4)
C41 C40 C44 121.0(4)
C40 C41 C42 121.8(4)
C40 C41 H19 119.1
C42 C41 H19 119.1
C41 C42 C37 118.9(3)
C41 C42 C45 119.2(3)
C37 C42 C45 121.9(3)
C38 C43 H24 109.5
C38 C43 H25 109.5
H24 C43 H25 109.5
C38 C43 H26 109.5
H24 C43 H26 109.5
H25 C43 H26 109.5
C40 C44 H27 109.5
C40 C44 H28 109.5
H27 C44 H28 109.5
C40 C44 H29 109.5
H27 C44 H29 109.5
H28 C44 H29 109.5
C42 C45 H30 109.5
C42 C45 H31 109.5
H30 C45 H31 109.5
C42 C45 H32 109.5
H30 C45 H32 109.5
H31 C45 H32 109.5
C47 C46 C51 120.2(3)
C47 C46 C24 120.2(3)
C51 C46 C24 119.7(3)
C46 C47 C48 119.2(3)
C46 C47 C52 121.3(3)
C48 C47 C52 119.4(3)
C49 C48 C47 121.4(3)
C49 C48 H20 119.3
C47 C48 H20 119.3
C50 C49 C48 117.9(3)
C50 C49 C53 121.6(3)
C48 C49 C53 120.4(3)
C49 C50 C51 122.8(3)
C49 C50 H21 118.6
C51 C50 H21 118.6
C50 C51 C46 118.4(3)
C50 C51 C54 119.6(3)
C46 C51 C54 122.0(3)
C47 C52 H33 109.5
C47 C52 H34 109.5
H33 C52 H34 109.5
C47 C52 H35 109.5
H33 C52 H35 109.5
H34 C52 H35 109.5
C49 C53 H36 109.5
C49 C53 H37 109.5
H36 C53 H37 109.5
C49 C53 H38 109.5
H36 C53 H38 109.5
H37 C53 H38 109.5
C51 C54 H39 109.5
C51 C54 H40 109.5
H39 C54 H40 109.5
C51 C54 H41 109.5
H39 C54 H41 109.5
H40 C54 H41 109.5
C56 C55 C60 119.9(4)
C56 C55 C33 121.3(4)
C60 C55 C33 118.7(4)
C55 C56 C57 118.8(4)
C55 C56 C61 120.1(4)
C57 C56 C61 121.1(4)
C58 C57 C56 121.9(4)
C58 C57 H22 119.0
C56 C57 H22 119.0
C59 C58 C57 118.5(4)
C59 C58 C62 120.3(5)
C57 C58 C62 121.2(5)
C58 C59 C60 122.2(4)
C58 C59 H23 118.9
C60 C59 H23 118.9
C59 C60 C55 118.7(4)
C59 C60 C63 120.3(4)
C55 C60 C63 121.0(4)
C56 C61 H42 109.5
C56 C61 H43 109.5
H42 C61 H43 109.5
C56 C61 H44 109.5
H42 C61 H44 109.5
H43 C61 H44 109.5
C58 C62 H45 109.5
C58 C62 H46 109.5
H45 C62 H46 109.5
C58 C62 H47 109.5
H45 C62 H47 109.5
H46 C62 H47 109.5
C60 C63 H48 109.5
C60 C63 H49 109.5
H48 C63 H49 109.5
C60 C63 H50 109.5
H48 C63 H50 109.5
H49 C63 H50 109.5
Cl2 C64 Cl1 111.9(7)
Cl2 C64 Cl3 112.7(7)
Cl1 C64 Cl3 110.9(7)
Cl2 C64 H51 107.0
Cl1 C64 H51 107.0
Cl3 C64 H51 107.0
C66 C65 H52 109.5
C66 C65 H53 109.5
H52 C65 H53 109.5
C66 C65 H54 109.5
H52 C65 H54 109.5
H53 C65 H54 109.5
N3 C66 C65 142.5(16)

loop_
_geom_bond_atom_site_label_1
_geom_bond_atom_site_label_2
_geom_bond_distance
C1 N2 1.388(4)
C1 C2 1.398(5)
C1 C10 1.422(5)
C2 C3 1.432(4)
C2 C35 1.458(5)
C3 C4 1.421(5)
C3 C8 1.424(5)
C4 C5 1.374(5)
C4 H1 0.9500
C5 C6 1.393(5)
C5 H2 0.9500
C6 C7 1.359(5)
C6 H3 0.9500
C7 C8 1.417(5)
C7 H4 0.9500
C8 C9 1.415(5)
C9 C10 1.381(4)
C9 H5 0.9500
C10 C11 1.468(5)
C11 C12 1.368(5)
C11 S1 1.729(3)
C12 C13 1.417(5)
C12 H6 0.9500
C13 C14 1.369(4)
C13 H7 0.9500
C14 C15 1.480(4)
C14 S1 1.727(3)
C15 C16 1.391(5)
C15 C20 1.399(4)
C16 C17 1.417(5)
C16 H8 0.9500
C17 C18 1.391(5)
C17 C37 1.494(5)
C18 C19 1.397(5)
C18 H9 0.9500
C19 C20 1.413(4)
C19 C22 1.453(5)
C20 N1 1.377(4)
N1 C21 1.386(4)
N1 H10 0.8800
C21 C26 1.402(5)
C21 C22 1.406(4)
C22 C23 1.396(4)
C23 C24 1.396(5)
C23 H11 0.9500
C24 C25 1.402(4)
C24 C46 1.507(4)
C25 C26 1.400(4)
C25 H12 0.9500
C26 C27 1.475(4)
C27 C28 1.371(5)
C27 S2 1.734(3)
C28 C29 1.417(4)
C28 H13 0.9500
C29 C30 1.377(5)
C29 H14 0.9500
C30 C31 1.480(4)
C30 S2 1.732(3)
C31 C32 1.384(5)
C31 C36 1.415(5)
C32 C33 1.417(5)
C32 H15 0.9500
C33 C34 1.385(5)
C33 C55 1.489(5)
C34 C35 1.392(5)
C34 H16 0.9500
C35 C36 1.419(4)
C36 N2 1.367(4)
N2 H17 0.8800
C37 C38 1.405(5)
C37 C42 1.410(5)
C38 C39 1.384(5)
C38 C43 1.500(5)
C39 C40 1.386(5)
C39 H18 0.9500
C40 C41 1.387(5)
C40 C44 1.509(5)
C41 C42 1.400(5)
C41 H19 0.9500
C42 C45 1.507(5)
C43 H24 0.9800
C43 H25 0.9800
C43 H26 0.9800
C44 H27 0.9800
C44 H28 0.9800
C44 H29 0.9800
C45 H30 0.9800
C45 H31 0.9800
C45 H32 0.9800
C46 C47 1.397(4)
C46 C51 1.401(5)
C47 C48 1.403(4)
C47 C52 1.514(5)
C48 C49 1.390(5)
C48 H20 0.9500
C49 C50 1.378(5)
C49 C53 1.516(5)
C50 C51 1.398(4)
C50 H21 0.9500
C51 C54 1.505(5)
C52 H33 0.9800
C52 H34 0.9800
C52 H35 0.9800
C53 H36 0.9800
C53 H37 0.9800
C53 H38 0.9800
C54 H39 0.9800
C54 H40 0.9800
C54 H41 0.9800
C55 C56 1.388(5)
C55 C60 1.414(5)
C56 C57 1.403(5)
C56 C61 1.506(6)
C57 C58 1.377(6)
C57 H22 0.9500
C58 C59 1.372(6)
C58 C62 1.515(6)
C59 C60 1.389(6)
C59 H23 0.9500
C60 C63 1.512(6)
C61 H42 0.9800
C61 H43 0.9800
C61 H44 0.9800
C62 H45 0.9800
C62 H46 0.9800
C62 H47 0.9800
C63 H48 0.9800
C63 H49 0.9800
C63 H50 0.9800
C64 Cl2 1.715(12)
C64 Cl1 1.726(11)
C64 Cl3 1.778(12)
C64 H51 1.0000
C65 C66 1.520(14)
C65 H52 0.9800
C65 H53 0.9800
C65 H54 0.9800
C66 N3 1.166(13)

loop_
_geom_torsion_atom_site_label_1
_geom_torsion_atom_site_label_2
_geom_torsion_atom_site_label_3
_geom_torsion_atom_site_label_4
_geom_torsion
N2 C1 C2 C3 178.6(3)
C10 C1 C2 C3 -1.0(5)
N2 C1 C2 C35 -1.8(4)
C10 C1 C2 C35 178.6(3)
C1 C2 C3 C4 -174.1(3)
C35 C2 C3 C4 6.4(6)
C1 C2 C3 C8 3.9(5)
C35 C2 C3 C8 -175.6(3)
C8 C3 C4 C5 1.4(5)
C2 C3 C4 C5 179.4(3)
C3 C4 C5 C6 -0.8(5)
C4 C5 C6 C7 0.6(5)
C5 C6 C7 C8 -1.1(5)
C6 C7 C8 C9 -174.3(3)
C6 C7 C8 C3 1.8(5)
C4 C3 C8 C9 174.2(3)
C2 C3 C8 C9 -3.9(5)
C4 C3 C8 C7 -1.9(5)
C2 C3 C8 C7 180.0(3)
C7 C8 C9 C10 176.9(3)
C3 C8 C9 C10 0.9(5)
C8 C9 C10 C1 2.0(5)
C8 C9 C10 C11 -178.8(3)
N2 C1 C10 C9 178.5(3)
C2 C1 C10 C9 -2.0(5)
N2 C1 C10 C11 -0.7(5)
C2 C1 C10 C11 178.9(3)
C9 C10 C11 C12 -18.9(6)
C1 C10 C11 C12 160.2(3)
C9 C10 C11 S1 159.9(3)
C1 C10 C11 S1 -21.1(4)
C10 C11 C12 C13 -179.1(3)
S1 C11 C12 C13 2.0(4)
C11 C12 C13 C14 0.1(4)
C12 C13 C14 C15 179.6(3)
C12 C13 C14 S1 -2.2(4)
C13 C14 C15 C16 28.5(5)
S1 C14 C15 C16 -149.5(3)
C13 C14 C15 C20 -154.9(4)
S1 C14 C15 C20 27.1(4)
C20 C15 C16 C17 -1.4(5)
C14 C15 C16 C17 175.4(3)
C15 C16 C17 C18 0.5(5)
C15 C16 C17 C37 -179.1(3)
C16 C17 C18 C19 0.3(5)
C37 C17 C18 C19 180.0(3)
C17 C18 C19 C20 -0.2(5)
C17 C18 C19 C22 -176.5(4)
C16 C15 C20 N1 177.5(3)
C14 C15 C20 N1 0.7(5)
C16 C15 C20 C19 1.5(5)
C14 C15 C20 C19 -175.3(3)
C18 C19 C20 N1 -177.4(3)
C22 C19 C20 N1 -0.1(4)
C18 C19 C20 C15 -0.7(5)
C22 C19 C20 C15 176.5(3)
C13 C14 S1 C11 2.9(3)
C15 C14 S1 C11 -178.7(3)
C12 C11 S1 C14 -2.8(3)
C10 C11 S1 C14 178.2(3)
C15 C20 N1 C21 -175.8(3)
C19 C20 N1 C21 0.7(4)
C20 N1 C21 C26 176.8(3)
C20 N1 C21 C22 -1.0(3)
N1 C21 C22 C23 179.9(3)
C26 C21 C22 C23 2.0(5)
N1 C21 C22 C19 0.9(3)
C26 C21 C22 C19 -177.0(3)
C18 C19 C22 C23 -2.6(7)
C20 C19 C22 C23 -179.3(4)
C18 C19 C22 C21 176.2(4)
C20 C19 C22 C21 -0.5(4)
C21 C22 C23 C24 0.0(5)
C19 C22 C23 C24 178.8(3)
C22 C23 C24 C25 -1.4(5)
C22 C23 C24 C46 178.7(3)
C23 C24 C25 C26 0.8(5)
C46 C24 C25 C26 -179.3(3)
C24 C25 C26 C21 1.1(5)
C24 C25 C26 C27 -177.1(3)
N1 C21 C26 C25 180.0(3)
C22 C21 C26 C25 -2.5(5)
N1 C21 C26 C27 -1.8(5)
C22 C21 C26 C27 175.6(3)
C25 C26 C27 C28 -39.5(5)
C21 C26 C27 C28 142.4(4)
C25 C26 C27 S2 141.3(3)
C21 C26 C27 S2 -36.8(4)
C26 C27 C28 C29 -176.7(3)
S2 C27 C28 C29 2.6(4)
C27 C28 C29 C30 -0.3(4)
C28 C29 C30 C31 176.0(3)
C28 C29 C30 S2 -2.2(4)
C29 C30 S2 C27 3.1(3)
C31 C30 S2 C27 -175.2(3)
C28 C27 S2 C30 -3.2(2)
C26 C27 S2 C30 176.1(3)
C29 C30 C31 C32 30.9(5)
S2 C30 C31 C32 -151.2(3)
C29 C30 C31 C36 -145.1(4)
S2 C30 C31 C36 32.8(4)
C36 C31 C32 C33 -0.6(5)
C30 C31 C32 C33 -176.7(3)
C31 C32 C33 C34 -2.1(5)
C31 C32 C33 C55 173.3(3)
C32 C33 C34 C35 3.5(5)
C55 C33 C34 C35 -172.0(3)
C33 C34 C35 C36 -2.2(5)
C33 C34 C35 C2 171.8(4)
C1 C2 C35 C34 -174.4(4)
C3 C2 C35 C34 5.1(7)
C1 C2 C35 C36 0.1(4)
C3 C2 C35 C36 179.7(3)
C32 C31 C36 N2 -175.4(3)
C30 C31 C36 N2 0.8(5)
C32 C31 C36 C35 1.8(5)
C30 C31 C36 C35 178.0(3)
C34 C35 C36 N2 177.2(3)
C2 C35 C36 N2 1.5(4)
C34 C35 C36 C31 -0.5(5)
C2 C35 C36 C31 -176.2(3)
C31 C36 N2 C1 174.8(3)
C35 C36 N2 C1 -2.7(4)
C2 C1 N2 C36 2.8(4)
C10 C1 N2 C36 -177.6(3)
C18 C17 C37 C38 75.7(4)
C16 C17 C37 C38 -104.7(4)
C18 C17 C37 C42 -108.6(4)
C16 C17 C37 C42 71.0(4)
C42 C37 C38 C39 -3.0(5)
C17 C37 C38 C39 172.7(3)
C42 C37 C38 C43 178.3(3)
C17 C37 C38 C43 -6.0(5)
C37 C38 C39 C40 1.1(5)
C43 C38 C39 C40 179.9(3)
C38 C39 C40 C41 1.2(5)
C38 C39 C40 C44 -178.8(3)
C39 C40 C41 C42 -1.7(5)
C44 C40 C41 C42 178.3(3)
C40 C41 C42 C37 -0.1(5)
C40 C41 C42 C45 -179.8(3)
C38 C37 C42 C41 2.5(5)
C17 C37 C42 C41 -173.2(3)
C38 C37 C42 C45 -177.8(3)
C17 C37 C42 C45 6.5(5)
C23 C24 C46 C47 104.8(4)
C25 C24 C46 C47 -75.1(4)
C23 C24 C46 C51 -74.2(4)
C25 C24 C46 C51 105.9(4)
C51 C46 C47 C48 -0.3(5)
C24 C46 C47 C48 -179.3(3)
C51 C46 C47 C52 177.5(3)
C24 C46 C47 C52 -1.5(5)
C46 C47 C48 C49 2.1(5)
C52 C47 C48 C49 -175.7(3)
C47 C48 C49 C50 -1.9(5)
C47 C48 C49 C53 176.2(3)
C48 C49 C50 C51 -0.1(5)
C53 C49 C50 C51 -178.1(3)
C49 C50 C51 C46 1.8(5)
C49 C50 C51 C54 -177.6(3)
C47 C46 C51 C50 -1.6(5)
C24 C46 C51 C50 177.4(3)
C47 C46 C51 C54 177.8(3)
C24 C46 C51 C54 -3.3(5)
C34 C33 C55 C56 -75.9(5)
C32 C33 C55 C56 108.6(4)
C34 C33 C55 C60 101.2(4)
C32 C33 C55 C60 -74.3(4)
C60 C55 C56 C57 -2.6(6)
C33 C55 C56 C57 174.5(3)
C60 C55 C56 C61 178.5(4)
C33 C55 C56 C61 -4.5(5)
C55 C56 C57 C58 2.3(6)
C61 C56 C57 C58 -178.8(4)
C56 C57 C58 C59 -0.2(7)
C56 C57 C58 C62 -179.5(4)
C57 C58 C59 C60 -1.5(7)
C62 C58 C59 C60 177.8(4)
C58 C59 C60 C55 1.2(6)
C58 C59 C60 C63 -179.4(4)
C56 C55 C60 C59 1.0(6)
C33 C55 C60 C59 -176.2(3)
C56 C55 C60 C63 -178.5(4)
C33 C55 C60 C63 4.3(5)
